data_2209300
loop_
_publ_author_name
'Xiang-Chao Zeng'
'Li-Hong Li'
'Yao-Lan Li'
'Po-Run Liu'

_publ_section_title
;
 3-[(3,4,5-Tribromo-1<i>H</i>-pyrrol-2-ylcarbonyl)amino]propanoic acid
;
_journal_coeditor_code SG2024
_journal_issue 6
_journal_name_full 'Acta Crystallographica Section E'
_journal_page_first o2272
_journal_page_last o2273
_journal_paper_doi 10.1107/S1600536806016904
_journal_volume 62
_journal_year 2006
_chemical_formula_iupac 'C8 H7 Br3 N2 O3'
_chemical_formula_moiety 'C8 H7 Br3 N2 O3'
_chemical_formula_sum 'C8 H7 Br3 N2 O3'
_chemical_formula_weight 418.89
_chemical_melting_point 481
_chemical_name_systematic
;
3-[(3,4,5-Tribromo-1H-pyrrol-2-ylcarbonyl)amino]propanoic acid
;
_space_group_IT_number 2
_symmetry_cell_setting triclinic
_symmetry_space_group_name_Hall '-P 1'
_symmetry_space_group_name_H-M 'P -1'
_atom_sites_solution_hydrogens geom
_atom_sites_solution_primary direct
_atom_sites_solution_secondary difmap
_audit_creation_method SHELXL-97
_cell_angle_alpha 97.019(2)
_cell_angle_beta 103.741(2)
_cell_angle_gamma 102.156(2)
_cell_formula_units_Z 2
_cell_length_a 7.0199(10)
_cell_length_b 8.0368(12)
_cell_length_c 11.5897(16)
_cell_measurement_reflns_used 2129
_cell_measurement_temperature 273(2)
_cell_measurement_theta_max 25.89
_cell_measurement_theta_min 2.64
_cell_volume 610.61(15)
_computing_cell_refinement 'SAINT-Plus (Bruker, 1999)'
_computing_data_collection 'SMART (Bruker,1999)'
_computing_data_reduction SAINT-Plus
_computing_molecular_graphics 'SHELXTL (Bruker,1997)'
_computing_publication_material SHELXTL
_computing_structure_refinement 'SHELXL97 (Sheldrick, 1997)'
_computing_structure_solution 'SHELXS97 (Sheldrick, 1997)'
_diffrn_ambient_temperature 273(2)
_diffrn_measured_fraction_theta_full 0.969
_diffrn_measured_fraction_theta_max 0.969
_diffrn_measurement_device_type 'Bruker SMART 1K CCD area-detector'
_diffrn_measurement_method '\f and \w'
_diffrn_radiation_monochromator graphite
_diffrn_radiation_source 'fine-focus sealed tube'
_diffrn_radiation_type MoK\a
_diffrn_radiation_wavelength 0.71073
_diffrn_reflns_av_R_equivalents 0.0250
_diffrn_reflns_av_sigmaI/netI 0.0378
_diffrn_reflns_limit_h_max 8
_diffrn_reflns_limit_h_min -8
_diffrn_reflns_limit_k_max 9
_diffrn_reflns_limit_k_min -9
_diffrn_reflns_limit_l_max 14
_diffrn_reflns_limit_l_min -14
_diffrn_reflns_number 4506
_diffrn_reflns_theta_full 26.00
_diffrn_reflns_theta_max 26.00
_diffrn_reflns_theta_min 2.64
_diffrn_standards_number 0
_exptl_absorpt_coefficient_mu 9.903
_exptl_absorpt_correction_T_max 0.072
_exptl_absorpt_correction_T_min 0.050
_exptl_absorpt_correction_type multi-scan
_exptl_absorpt_process_details '(SADABS; Sheldrick,1996)'
_exptl_crystal_colour colorless
_exptl_crystal_density_diffrn 2.278
_exptl_crystal_density_method 'not measured'
_exptl_crystal_description block
_exptl_crystal_F_000 396
_exptl_crystal_size_max 0.34
_exptl_crystal_size_mid 0.29
_exptl_crystal_size_min 0.26
_refine_diff_density_max 0.798
_refine_diff_density_min -0.810
_refine_ls_extinction_method none
_refine_ls_goodness_of_fit_ref 1.046
_refine_ls_hydrogen_treatment constr
_refine_ls_matrix_type full
_refine_ls_number_parameters 146
_refine_ls_number_reflns 2328
_refine_ls_number_restraints 0
_refine_ls_restrained_S_all 1.046
_refine_ls_R_factor_all 0.0528
_refine_ls_R_factor_gt 0.0373
_refine_ls_shift/su_max 0.001
_refine_ls_shift/su_mean 0.001
_refine_ls_structure_factor_coef Fsqd
_refine_ls_weighting_details 'calc w=1/[\s^2^(Fo^2^)+(0.0605P)^2^+0.8415P] where P=(Fo^2^+2Fc^2^)/3'
_refine_ls_weighting_scheme calc
_refine_ls_wR_factor_gt 0.1004
_refine_ls_wR_factor_ref 0.1105
_reflns_number_gt 1837
_reflns_number_total 2328
_reflns_threshold_expression I>2\s(I)
_cod_data_source_file sg2024.cif
_cod_data_source_block I
_cod_depositor_comments
;
The following automatic conversions were performed:
'_symmetry_cell_setting' value 'Triclinic' changed to 'triclinic'
according to '/home/saulius/struct/CIF-dictionaries/cif_core.dic'
dictionary named 'cif_core.dic' version 2.4.1 from 2010-06-29.

Automatic conversion script
Id: cif_fix_enum 1527 2010-12-29 10:47:43Z saulius 

The following automatic conversions were performed:

'_symmetry_cell_setting' value 'Triclinic' changed to 'triclinic'
according to /home/saulius/struct/CIF-dictionaries/cif_core.dic
dictionary named 'cif_core.dic' version 2.4.1 from 2010-06-29.

Automatic conversion script
Id: cif_fix_values 1715 2011-07-08 13:25:40Z adriana 
;
_cod_database_code 2209300
_cod_database_fobs_code 2209300

loop_
_symmetry_equiv_pos_as_xyz
'x, y, z'
'-x, -y, -z'

loop_
_atom_site_type_symbol
_atom_site_label
_atom_site_fract_x
_atom_site_fract_y
_atom_site_fract_z
_atom_site_U_iso_or_equiv
_atom_site_adp_type
_atom_site_calc_flag
_atom_site_refinement_flags
_atom_site_occupancy
Br Br1 0.18695(9) 0.14910(9) 0.92476(6) 0.0529(2) Uani d . 1
Br Br2 0.37542(9) 0.08757(8) 1.22695(5) 0.0484(2) Uani d . 1
Br Br3 0.90944(9) 0.29884(10) 1.32263(5) 0.0570(2) Uani d . 1
N N1 0.7846(6) 0.3519(5) 1.0826(4) 0.0338(10) Uani d . 1
H H1 0.9052 0.4082 1.0864 0.041 Uiso calc R 1
C C3 0.4575(7) 0.2267(6) 1.0165(4) 0.0292(10) Uani d . 1
C C4 0.6208(7) 0.3218(6) 0.9845(4) 0.0314(10) Uani d . 1
C C1 0.7286(8) 0.2799(7) 1.1724(4) 0.0364(12) Uani d . 1
C C2 0.5276(7) 0.2024(6) 1.1357(5) 0.0333(11) Uani d . 1
N N2 0.4886(6) 0.3699(5) 0.7844(4) 0.0349(10) Uani d . 1
H H2 0.3707 0.3282 0.7932 0.042 Uiso calc R 1
O O1 0.8225(6) 0.4464(6) 0.8691(4) 0.0533(11) Uani d . 1
C C5 0.6516(7) 0.3838(6) 0.8758(4) 0.0325(11) Uani d . 1
O O3 0.2325(6) 0.0105(5) 0.4633(4) 0.0482(10) Uani d . 1
H H3 0.3376 0.0060 0.4452 0.072 Uiso calc R 1
O O2 0.1316(6) 0.1865(5) 0.5846(4) 0.0501(10) Uani d . 1
C C8 0.2643(7) 0.1510(7) 0.5417(4) 0.0339(11) Uani d . 1
C C6 0.5028(8) 0.4224(7) 0.6713(5) 0.0388(12) Uani d . 1
H H6A 0.6349 0.4996 0.6827 0.047 Uiso calc R 1
H H6B 0.4013 0.4854 0.6459 0.047 Uiso calc R 1
C C7 0.4722(8) 0.2676(7) 0.5728(5) 0.0382(12) Uani d . 1
H H7A 0.4960 0.3088 0.5009 0.046 Uiso calc R 1
H H7B 0.5707 0.2023 0.5996 0.046 Uiso calc R 1

loop_
_atom_site_aniso_label
_atom_site_aniso_U_11
_atom_site_aniso_U_22
_atom_site_aniso_U_33
_atom_site_aniso_U_12
_atom_site_aniso_U_13
_atom_site_aniso_U_23
Br1 0.0356(3) 0.0641(4) 0.0475(4) -0.0056(3) 0.0067(3) 0.0071(3)
Br2 0.0557(4) 0.0481(4) 0.0446(3) 0.0027(3) 0.0252(3) 0.0146(2)
Br3 0.0458(4) 0.0883(5) 0.0368(3) 0.0174(3) 0.0034(3) 0.0250(3)
N1 0.026(2) 0.046(3) 0.027(2) 0.0028(19) 0.0075(17) 0.0099(18)
C3 0.025(2) 0.030(2) 0.031(2) 0.0031(19) 0.0071(19) 0.0047(19)
C4 0.034(3) 0.032(3) 0.029(2) 0.011(2) 0.011(2) 0.003(2)
C1 0.041(3) 0.043(3) 0.027(2) 0.014(2) 0.009(2) 0.010(2)
C2 0.035(3) 0.031(3) 0.035(3) 0.006(2) 0.013(2) 0.005(2)
N2 0.029(2) 0.040(2) 0.031(2) 0.0007(18) 0.0051(17) 0.0087(18)
O1 0.032(2) 0.083(3) 0.038(2) -0.006(2) 0.0065(17) 0.024(2)
C5 0.030(3) 0.032(3) 0.028(2) 0.002(2) 0.003(2) 0.0013(19)
O3 0.045(2) 0.045(2) 0.051(2) 0.0030(18) 0.0205(19) -0.0063(18)
O2 0.036(2) 0.059(3) 0.047(2) 0.0061(19) 0.0110(18) -0.0091(19)
C8 0.035(3) 0.041(3) 0.026(2) 0.011(2) 0.005(2) 0.007(2)
C6 0.038(3) 0.040(3) 0.033(3) 0.002(2) 0.005(2) 0.012(2)
C7 0.037(3) 0.044(3) 0.034(3) 0.005(2) 0.014(2) 0.010(2)

loop_
_atom_type_symbol
_atom_type_description
_atom_type_scat_dispersion_real
_atom_type_scat_dispersion_imag
_atom_type_scat_source
C C 0.0033 0.0016 'International Tables Vol C Tables 4.2.6.8 and 6.1.1.4'
H H 0.0000 0.0000 'International Tables Vol C Tables 4.2.6.8 and 6.1.1.4'
N N 0.0061 0.0033 'International Tables Vol C Tables 4.2.6.8 and 6.1.1.4'
O O 0.0106 0.0060 'International Tables Vol C Tables 4.2.6.8 and 6.1.1.4'
Br Br -0.2901 2.4595 'International Tables Vol C Tables 4.2.6.8 and 6.1.1.4'

loop_
_geom_angle_atom_site_label_1
_geom_angle_atom_site_label_2
_geom_angle_atom_site_label_3
_geom_angle
C1 N1 C4 109.7(4)
C1 N1 H1 125.1
C4 N1 H1 125.1
C4 C3 C2 107.9(4)
C4 C3 Br1 128.1(4)
C2 C3 Br1 123.9(4)
N1 C4 C3 106.3(4)
N1 C4 C5 118.2(4)
C3 C4 C5 135.4(4)
N1 C1 C2 109.4(4)
N1 C1 Br3 122.4(4)
C2 C1 Br3 128.2(4)
C1 C2 C3 106.6(4)
C1 C2 Br2 126.4(4)
C3 C2 Br2 127.0(4)
C5 N2 C6 122.5(4)
C5 N2 H2 118.7
C6 N2 H2 118.7
O1 C5 N2 121.4(5)
O1 C5 C4 120.5(4)
N2 C5 C4 118.1(4)
C8 O3 H3 109.5
O2 C8 O3 122.2(5)
O2 C8 C7 122.4(5)
O3 C8 C7 115.3(4)
N2 C6 C7 111.8(4)
N2 C6 H6A 109.3
C7 C6 H6A 109.3
N2 C6 H6B 109.3
C7 C6 H6B 109.3
H6A C6 H6B 107.9
C8 C7 C6 112.4(4)
C8 C7 H7A 109.1
C6 C7 H7A 109.1
C8 C7 H7B 109.1
C6 C7 H7B 109.1
H7A C7 H7B 107.9

loop_
_geom_bond_atom_site_label_1
_geom_bond_atom_site_label_2
_geom_bond_distance
Br1 C3 1.873(5)
Br2 C2 1.863(5)
Br3 C1 1.863(5)
N1 C1 1.348(6)
N1 C4 1.366(6)
N1 H1 0.8600
C3 C4 1.392(7)
C3 C2 1.404(7)
C4 C5 1.456(7)
C1 C2 1.357(7)
N2 C5 1.336(6)
N2 C6 1.444(6)
N2 H2 0.8600
O1 C5 1.224(6)
O3 C8 1.303(6)
O3 H3 0.8200
O2 C8 1.223(6)
C8 C7 1.493(7)
C6 C7 1.523(8)
C6 H6A 0.9700
C6 H6B 0.9700
C7 H7A 0.9700
C7 H7B 0.9700

loop_
_geom_hbond_atom_site_label_D
_geom_hbond_atom_site_label_H
_geom_hbond_atom_site_label_A
_geom_hbond_site_symmetry_A
_geom_hbond_distance_DH
_geom_hbond_distance_HA
_geom_hbond_distance_DA
_geom_hbond_angle_DHA
O3 H3 Br2 1_554 0.82 2.75 3.217(4) 118.2
N1 H1 O1 2_767 0.86 1.93 2.777(5) 167.5

loop_
_geom_torsion_atom_site_label_1
_geom_torsion_atom_site_label_2
_geom_torsion_atom_site_label_3
_geom_torsion_atom_site_label_4
_geom_torsion
C1 N1 C4 C3 -0.1(6)
C1 N1 C4 C5 -177.7(4)
C2 C3 C4 N1 0.5(5)
Br1 C3 C4 N1 178.0(4)
C2 C3 C4 C5 177.5(5)
Br1 C3 C4 C5 -5.0(9)
C4 N1 C1 C2 -0.4(6)
C4 N1 C1 Br3 -178.3(4)
N1 C1 C2 C3 0.7(6)
Br3 C1 C2 C3 178.4(4)
N1 C1 C2 Br2 -178.9(4)
Br3 C1 C2 Br2 -1.2(8)
C4 C3 C2 C1 -0.7(6)
Br1 C3 C2 C1 -178.3(4)
C4 C3 C2 Br2 178.9(4)
Br1 C3 C2 Br2 1.3(7)
C6 N2 C5 O1 1.9(8)
C6 N2 C5 C4 -178.0(5)
N1 C4 C5 O1 6.7(7)
C3 C4 C5 O1 -170.0(6)
N1 C4 C5 N2 -173.4(4)
C3 C4 C5 N2 9.9(9)
C5 N2 C6 C7 102.4(5)
O2 C8 C7 C6 5.7(7)
O3 C8 C7 C6 -175.9(4)
N2 C6 C7 C8 64.4(6)

loop_
_cod_related_entry_id
_cod_related_entry_database
_cod_related_entry_code
1 ChemSpider 21128112
